data_2233599
loop_
_publ_author_name
'Rofouei, Mohammad Kazem'
'Attar Gharamaleki, Jafar'
'Younesian, Fereshteh'
'Bruno, Giuseppe'
'Rudbari, Hadi Amiri'

_publ_section_title
;
 <i>N</i>-(2-Ethoxyphenyl)formamide
;
_journal_coeditor_code PV2505
_journal_issue 2
_journal_name_full 'Acta Crystallographica Section E'
_journal_page_first o505
_journal_paper_doi 10.1107/S160053681200205X
_journal_volume 68
_journal_year 2012
_chemical_formula_iupac 'C9 H11 N O2'
_chemical_formula_moiety 'C9 H11 N O2'
_chemical_formula_sum 'C9 H11 N O2'
_chemical_formula_weight 165.19
_chemical_name_systematic
;
<i>N</i>-(2-Ethoxyphenyl)formamide
;
_space_group_IT_number 61
_symmetry_cell_setting orthorhombic
_symmetry_space_group_name_Hall '-P 2ac 2ab'
_symmetry_space_group_name_H-M 'P b c a'
_atom_sites_solution_hydrogens geom
_atom_sites_solution_primary direct
_atom_sites_solution_secondary difmap
_audit_creation_method SHELXL-97
_cell_angle_alpha 90.00
_cell_angle_beta 90.00
_cell_angle_gamma 90.00
_cell_formula_units_Z 8
_cell_length_a 7.9079(4)
_cell_length_b 14.1253(6)
_cell_length_c 15.9555(7)
_cell_measurement_reflns_used 2150
_cell_measurement_temperature 296(2)
_cell_measurement_theta_max 23.11
_cell_measurement_theta_min 2.55
_cell_volume 1782.25(14)
_computing_cell_refinement 'SAINT (Bruker, 2007)'
_computing_data_collection 'APEX2 (Bruker, 2007)'
_computing_data_reduction 'SAINT (Bruker, 2007)'
_computing_molecular_graphics 'XPW in SHELXTL (Sheldrick, 2008)'
_computing_publication_material 'SHELXTL (Sheldrick, 2008)'
_computing_structure_refinement 'SHELXL97 (Sheldrick, 2008)'
_computing_structure_solution 'SHELXS97 (Sheldrick, 2008)'
_diffrn_ambient_temperature 296(2)
_diffrn_measured_fraction_theta_full 0.997
_diffrn_measured_fraction_theta_max 0.997
_diffrn_measurement_device_type 'Bruker APEXII CCD'
_diffrn_measurement_method '\f and \w scans'
_diffrn_radiation_monochromator graphite
_diffrn_radiation_source 'fine-focus sealed tube'
_diffrn_radiation_type MoK\a
_diffrn_radiation_wavelength 0.71073
_diffrn_reflns_av_R_equivalents 0.0243
_diffrn_reflns_av_sigmaI/netI 0.0243
_diffrn_reflns_limit_h_max 10
_diffrn_reflns_limit_h_min -10
_diffrn_reflns_limit_k_max 17
_diffrn_reflns_limit_k_min -18
_diffrn_reflns_limit_l_max 15
_diffrn_reflns_limit_l_min -20
_diffrn_reflns_number 8725
_diffrn_reflns_theta_full 27.11
_diffrn_reflns_theta_max 27.11
_diffrn_reflns_theta_min 3.22
_diffrn_standards_number 0
_exptl_absorpt_coefficient_mu 0.088
_exptl_absorpt_correction_T_max 0.7455
_exptl_absorpt_correction_T_min 0.6705
_exptl_absorpt_correction_type multi-scan
_exptl_absorpt_process_details '(SADABS; Bruker, 2007)'
_exptl_crystal_colour colourless
_exptl_crystal_density_diffrn 1.231
_exptl_crystal_density_method 'not measured'
_exptl_crystal_description Cubic
_exptl_crystal_F_000 704
_exptl_crystal_size_max 0.45
_exptl_crystal_size_mid 0.23
_exptl_crystal_size_min 0.18
_refine_diff_density_max 0.118
_refine_diff_density_min -0.139
_refine_ls_extinction_method none
_refine_ls_goodness_of_fit_ref 1.033
_refine_ls_hydrogen_treatment constr
_refine_ls_matrix_type full
_refine_ls_number_parameters 110
_refine_ls_number_reflns 1961
_refine_ls_number_restraints 0
_refine_ls_restrained_S_all 1.033
_refine_ls_R_factor_all 0.0791
_refine_ls_R_factor_gt 0.0433
_refine_ls_shift/su_max 0.000
_refine_ls_shift/su_mean 0.000
_refine_ls_structure_factor_coef Fsqd
_refine_ls_weighting_details 'calc w=1/[\s^2^(Fo^2^)+(0.0514P)^2^+0.2780P] where P=(Fo^2^+2Fc^2^)/3'
_refine_ls_weighting_scheme calc
_refine_ls_wR_factor_gt 0.1024
_refine_ls_wR_factor_ref 0.1203
_reflns_number_gt 1248
_reflns_number_total 1961
_reflns_threshold_expression I>2\s(I)
_cod_data_source_file pv2505.cif
_cod_data_source_block I
_cod_original_sg_symbol_H-M 'P b c a '
_cod_database_code 2233599
_cod_database_fobs_code 2233599

loop_
_symmetry_equiv_pos_as_xyz
'x, y, z'
'x+1/2, -y+1/2, -z'
'-x, y+1/2, -z+1/2'
'-x+1/2, -y, z+1/2'
'-x, -y, -z'
'-x-1/2, y-1/2, z'
'x, -y-1/2, z-1/2'
'x-1/2, y, -z-1/2'

loop_
_atom_site_type_symbol
_atom_site_label
_atom_site_fract_x
_atom_site_fract_y
_atom_site_fract_z
_atom_site_U_iso_or_equiv
_atom_site_adp_type
_atom_site_calc_flag
_atom_site_refinement_flags
_atom_site_occupancy
_atom_site_symmetry_multiplicity
O O1 0.14029(12) 0.40133(8) 0.12756(7) 0.0571(3) Uani d . 1 1
N N1 -0.12270(15) 0.33831(10) 0.04588(8) 0.0525(4) Uani d . 1 1
H H1 -0.0300 0.3086 0.0561 0.063 Uiso calc R 1 1
O O2 -0.37570(15) 0.31796(10) -0.02102(9) 0.0808(4) Uani d . 1 1
C C1 0.3874(2) 0.33886(16) 0.18902(13) 0.0842(7) Uani d . 1 1
H H1A 0.3183 0.2875 0.2085 0.126 Uiso calc R 1 1
H H1B 0.4759 0.3507 0.2288 0.126 Uiso calc R 1 1
H H1C 0.4361 0.3226 0.1358 0.126 Uiso calc R 1 1
C C2 0.2815(2) 0.42535(14) 0.17963(11) 0.0653(5) Uani d . 1 1
H H2A 0.2425 0.4468 0.2340 0.078 Uiso calc R 1 1
H H2B 0.3469 0.4758 0.1540 0.078 Uiso calc R 1 1
C C3 0.00875(19) 0.46374(11) 0.12280(10) 0.0489(4) Uani d . 1 1
C C4 -0.13409(18) 0.43045(11) 0.07964(9) 0.0466(4) Uani d . 1 1
C C5 -0.23581(19) 0.29108(14) 0.00042(10) 0.0597(5) Uani d . 1 1
H H5 -0.2045 0.2307 -0.0170 0.072 Uiso calc R 1 1
C C6 -0.2759(2) 0.48701(12) 0.07355(11) 0.0585(5) Uani d . 1 1
H H6 -0.3704 0.4656 0.0446 0.070 Uiso calc R 1 1
C C7 -0.2773(2) 0.57530(14) 0.11042(14) 0.0732(6) Uani d . 1 1
H H7 -0.3740 0.6126 0.1075 0.088 Uiso calc R 1 1
C C8 -0.1370(3) 0.60824(13) 0.15134(14) 0.0784(6) Uani d . 1 1
H H8 -0.1384 0.6683 0.1751 0.094 Uiso calc R 1 1
C C9 0.0067(2) 0.55295(13) 0.15765(12) 0.0661(5) Uani d . 1 1
H H9 0.1017 0.5759 0.1853 0.079 Uiso calc R 1 1

loop_
_atom_site_aniso_label
_atom_site_aniso_U_11
_atom_site_aniso_U_22
_atom_site_aniso_U_33
_atom_site_aniso_U_12
_atom_site_aniso_U_13
_atom_site_aniso_U_23
O1 0.0371(6) 0.0752(8) 0.0591(7) 0.0031(5) -0.0080(5) -0.0113(5)
N1 0.0351(6) 0.0705(9) 0.0520(8) 0.0038(6) -0.0041(6) -0.0075(7)
O2 0.0456(7) 0.0982(10) 0.0987(10) 0.0009(7) -0.0234(6) -0.0143(8)
C1 0.0558(11) 0.1186(17) 0.0781(13) 0.0172(11) -0.0227(10) -0.0244(12)
C2 0.0391(8) 0.0894(13) 0.0675(11) -0.0060(9) -0.0073(8) -0.0142(10)
C3 0.0410(8) 0.0582(9) 0.0476(9) -0.0031(7) 0.0054(7) 0.0057(7)
C4 0.0390(7) 0.0587(10) 0.0421(8) -0.0028(7) 0.0041(6) 0.0076(7)
C5 0.0450(9) 0.0784(12) 0.0556(10) -0.0038(9) -0.0016(8) -0.0094(8)
C6 0.0457(9) 0.0660(11) 0.0638(10) 0.0035(8) -0.0006(8) 0.0135(9)
C7 0.0614(12) 0.0597(11) 0.0984(15) 0.0127(10) 0.0058(11) 0.0182(10)
C8 0.0793(14) 0.0480(11) 0.1079(17) -0.0010(10) 0.0074(12) 0.0047(10)
C9 0.0584(11) 0.0632(11) 0.0768(13) -0.0131(9) 0.0000(9) 0.0013(9)

loop_
_atom_type_symbol
_atom_type_description
_atom_type_scat_dispersion_real
_atom_type_scat_dispersion_imag
_atom_type_scat_source
C C 0.0033 0.0016 'International Tables Vol C Tables 4.2.6.8 and 6.1.1.4'
H H 0.0000 0.0000 'International Tables Vol C Tables 4.2.6.8 and 6.1.1.4'
N N 0.0061 0.0033 'International Tables Vol C Tables 4.2.6.8 and 6.1.1.4'
O O 0.0106 0.0060 'International Tables Vol C Tables 4.2.6.8 and 6.1.1.4'

loop_
_geom_angle_atom_site_label_1
_geom_angle_atom_site_label_2
_geom_angle_atom_site_label_3
_geom_angle
C3 O1 C2 118.24(12)
C5 N1 C4 128.85(14)
C5 N1 H1 115.6
C4 N1 H1 115.6
C2 C1 H1A 109.5
C2 C1 H1B 109.5
H1A C1 H1B 109.5
C2 C1 H1C 109.5
H1A C1 H1C 109.5
H1B C1 H1C 109.5
O1 C2 C1 107.60(14)
O1 C2 H2A 110.2
C1 C2 H2A 110.2
O1 C2 H2B 110.2
C1 C2 H2B 110.2
H2A C2 H2B 108.5
O1 C3 C9 125.23(15)
O1 C3 C4 115.08(14)
C9 C3 C4 119.68(15)
C6 C4 C3 119.61(15)
C6 C4 N1 123.97(14)
C3 C4 N1 116.40(13)
O2 C5 N1 127.37(18)
O2 C5 H5 116.3
N1 C5 H5 116.3
C7 C6 C4 120.02(17)
C7 C6 H6 120.0
C4 C6 H6 120.0
C8 C7 C6 120.28(18)
C8 C7 H7 119.9
C6 C7 H7 119.9
C7 C8 C9 120.60(18)
C7 C8 H8 119.7
C9 C8 H8 119.7
C3 C9 C8 119.78(17)
C3 C9 H9 120.1
C8 C9 H9 120.1

loop_
_geom_bond_atom_site_label_1
_geom_bond_atom_site_label_2
_geom_bond_distance
O1 C3 1.3656(18)
O1 C2 1.4328(18)
N1 C5 1.331(2)
N1 C4 1.411(2)
N1 H1 0.8600
O2 C5 1.2185(19)
C1 C2 1.488(3)
C1 H1A 0.9600
C1 H1B 0.9600
C1 H1C 0.9600
C2 H2A 0.9700
C2 H2B 0.9700
C3 C9 1.377(2)
C3 C4 1.404(2)
C4 C6 1.380(2)
C5 H5 0.9300
C6 C7 1.379(3)
C6 H6 0.9300
C7 C8 1.369(3)
C7 H7 0.9300
C8 C9 1.383(3)
C8 H8 0.9300
C9 H9 0.9300

loop_
_geom_hbond_atom_site_label_D
_geom_hbond_atom_site_label_H
_geom_hbond_atom_site_label_A
_geom_hbond_site_symmetry_A
_geom_hbond_distance_DH
_geom_hbond_distance_HA
_geom_hbond_distance_DA
_geom_hbond_angle_DHA
N1 H1 O1 . 0.86 2.20 2.6108(16) 109.3
N1 H1 O2 2 0.86 2.24 2.9741(18) 143.9
C2 H2A Cg 8_656 0.97 2.78 3.5853(19) 141

loop_
_geom_torsion_atom_site_label_1
_geom_torsion_atom_site_label_2
_geom_torsion_atom_site_label_3
_geom_torsion_atom_site_label_4
_geom_torsion
C3 O1 C2 C1 167.77(15)
C2 O1 C3 C9 6.7(2)
C2 O1 C3 C4 -172.08(14)
O1 C3 C4 C6 178.00(13)
C9 C3 C4 C6 -0.8(2)
O1 C3 C4 N1 -0.97(19)
C9 C3 C4 N1 -179.82(14)
C5 N1 C4 C6 3.4(3)
C5 N1 C4 C3 -177.67(15)
C4 N1 C5 O2 -0.8(3)
C3 C4 C6 C7 -0.6(2)
N1 C4 C6 C7 178.25(15)
C4 C6 C7 C8 1.7(3)
C6 C7 C8 C9 -1.2(3)
O1 C3 C9 C8 -177.42(16)
C4 C3 C9 C8 1.3(3)
C7 C8 C9 C3 -0.3(3)

loop_
_cod_related_entry_id
_cod_related_entry_database
_cod_related_entry_code
1 ChemSpider 498399
